data_7134209
loop_
_publ_author_name
'Harrowven, David'
'Pearce, James'
'Hodgson, Jack'
'Folgueiras-Amador, Ana'
'Fish, Johanna'
'Carroll, Robert Christopher'
'Coles, Simon'
'Parsons, Philip'
'Brown, Richard'

_publ_section_title
;
 The Electrosynthesis of Highly Encumbered Biaryls from Aryl o-Iodobenzyl
 Ethers by a Radical to Polar Crossover Sequence.
;
_journal_name_full 'Chemical Communications'
_journal_paper_doi 10.1039/D4CC06061J
_journal_year 2025
_chemical_formula_moiety 'C37.134 H26.267 I6 N12 Zn3, 0.143(C16 H18 O)'
_chemical_formula_sum 'C39.42 H28.84 I6 N12 O0.14 Zn3'
_chemical_formula_weight 1630.36
_chemical_name_common BBA-10-Me
_chemical_name_systematic '(2',4',6'-trimethyl-[1,1'-biphenyl]-2-yl)methanol absorbed in crystalline sponge'
_space_group_crystal_system monoclinic
_space_group_IT_number 15
_space_group_name_Hall '-C 2yc'
_space_group_name_H-M_alt 'C 1 2/c 1'
_atom_sites_solution_hydrogens geom
_atom_sites_solution_primary dual
_audit_creation_date 2024-06-18
_audit_creation_method
;
Olex2 1.5-alpha
(compiled 2024.02.16 svn.r378c4104 for OlexSys, GUI svn.r6928)
;
_audit_update_record
;
2024-06-18 deposited with the CCDC.	2025-01-31 downloaded from the CCDC.
;
_cell_angle_alpha 90
_cell_angle_beta 101.5130(10)
_cell_angle_gamma 90
_cell_formula_units_Z 8
_cell_length_a 35.0015(5)
_cell_length_b 14.89120(10)
_cell_length_c 31.1462(4)
_cell_measurement_reflns_used 17197
_cell_measurement_temperature 100(2)
_cell_measurement_theta_max 73.1670
_cell_measurement_theta_min 2.5560
_cell_volume 15907.2(3)
_computing_cell_refinement 'CrysAlisPro 1.171.42.72a (Rigaku OD, 2022)'
_computing_data_collection 'CrysAlisPro 1.171.42.72a (Rigaku OD, 2022)'
_computing_data_reduction 'CrysAlisPro 1.171.42.72a (Rigaku OD, 2022)'
_computing_molecular_graphics 'Olex2 1.5-alpha (Dolomanov et al., 2009)'
_computing_publication_material 'Olex2 1.5-alpha (Dolomanov et al., 2009)'
_computing_structure_refinement 'SHELXL 2016/6 (Sheldrick, 2015)'
_computing_structure_solution 'SHELXT 2014/5 (Sheldrick, 2014)'
_diffrn_ambient_environment N~2~
_diffrn_ambient_temperature 100(2)
_diffrn_detector 'hybrid pixel array detector'
_diffrn_detector_area_resol_mean 10
_diffrn_detector_dtime 0.000
_diffrn_detector_type 'Rigaku, HyPix 6000HE'
_diffrn_measured_fraction_theta_full 0.998
_diffrn_measured_fraction_theta_max 0.997
_diffrn_measurement_details
;
List of Runs (angles in degrees, time in seconds):

  # Type    Start    End  Width  t~exp~   \w     \q     \k     \f   Frames
#--------------------------------------------------------------------------
  1  \w   -174.00 -89.00   0.50    4.00    -- -103.00 -33.00  18.00  170
  2  \w    -69.00 -30.00   0.50    4.00    -- -103.00  61.00 -60.00   78
  3  \w    -69.00 -30.00   0.50    4.00    -- -103.00  61.00 150.00   78
  4  \w    -69.00 -30.00   0.50    4.00    -- -103.00  61.00   0.00   78
  5  \w    -69.00 -30.00   0.50    4.00    -- -103.00  61.00-180.00   78
  6  \w   -104.00 -30.00   0.50    4.00    -- -103.00  77.00 -90.00  148
  7  \w   -104.00 -30.00   0.50    4.00    -- -103.00  77.00 150.00  148
  8  \w   -104.00 -30.00   0.50    4.00    -- -103.00  77.00 120.00  148
  9  \w    -69.00 -30.00   0.50    4.00    -- -103.00  61.00  30.00   78
 10  \w    -69.00 -30.00   0.50    4.00    -- -103.00  61.00 -90.00   78
 11  \w    -69.00 -30.00   0.50    4.00    -- -103.00  61.00 -30.00   78
 12  \w     88.00 175.00   0.50    4.00    --  101.75  33.00 176.00  174
 13  \w     29.00  73.00   0.50    4.00    --  101.75 -61.00   0.00   88
 14  \w     29.00  73.00   0.50    4.00    --  101.75 -61.00  30.00   88
 15  \w     29.00 106.00   0.50    4.00    --  101.75 -94.00-150.00  154
 16  \w     29.00  73.00   0.50    4.00    --  101.75 -61.00  60.00   88
 17  \w     29.00 108.00   0.50    4.00    --  101.75 -77.00-150.00  158
 18  \w    -36.00  27.00   0.50    0.75    --  -46.47  33.00 176.00  126
 19  \w   -120.00 -33.00   0.50    0.75    --  -46.47 -33.00  18.00  174
 20  \w     34.00 120.00   0.50    0.75    --   46.47  33.00 176.00  172
 21  \w    -27.00  40.00   0.50    0.75    --   46.47 -33.00  18.00  134
 22  \w    -24.00  29.00   0.50    0.75    --  -46.47  19.00-120.00  106
 23  \w    -28.00  28.00   0.50    0.75    --   46.47 -19.00-120.00  112
 24  \w     32.00 118.00   0.50    0.75    --   46.47  57.00 -90.00  172
;
_diffrn_measurement_device 'four-circle diffractometer'
_diffrn_measurement_device_details 'Rigaku Oxford Difffraction, UG2 \k goniometer'
_diffrn_measurement_device_type
'Rigaku 007HF equipped with Varimax confocal mirrors and a UG2 goniometer and HyPix 6000HE detector'
_diffrn_measurement_method 'profile data from \w-scans'
_diffrn_measurement_specimen_support 'MiTeGen loops'
_diffrn_orient_matrix_type 'CrysAlisPro convention (1999,Acta A55,543-557)'
_diffrn_orient_matrix_UB_11 0.0183112000
_diffrn_orient_matrix_UB_12 -0.0058079000
_diffrn_orient_matrix_UB_13 0.0491857000
_diffrn_orient_matrix_UB_21 -0.0367284000
_diffrn_orient_matrix_UB_22 0.0436137000
_diffrn_orient_matrix_UB_23 0.0111432000
_diffrn_orient_matrix_UB_31 -0.0182565000
_diffrn_orient_matrix_UB_32 -0.0936358000
_diffrn_orient_matrix_UB_33 0.0021264000
_diffrn_radiation_collimation 0.3
_diffrn_radiation_monochromator 'Varimax focusing mirrors'
_diffrn_radiation_probe x-ray
_diffrn_radiation_type 'Cu K\a'
_diffrn_radiation_wavelength 1.54184
_diffrn_reflns_av_R_equivalents 0.0260
_diffrn_reflns_av_unetI/netI 0.0173
_diffrn_reflns_Laue_measured_fraction_full 0.998
_diffrn_reflns_Laue_measured_fraction_max 0.997
_diffrn_reflns_limit_h_max 37
_diffrn_reflns_limit_h_min -42
_diffrn_reflns_limit_k_max 13
_diffrn_reflns_limit_k_min -17
_diffrn_reflns_limit_l_max 37
_diffrn_reflns_limit_l_min -37
_diffrn_reflns_number 73063
_diffrn_reflns_point_group_measured_fraction_full 0.998
_diffrn_reflns_point_group_measured_fraction_max 0.997
_diffrn_reflns_theta_full 67.684
_diffrn_reflns_theta_max 68.249
_diffrn_reflns_theta_min 2.577
_diffrn_source 'Rotating anode'
_diffrn_source_current 30.0
_diffrn_source_power 1.2
_diffrn_source_target Cu
_diffrn_source_type 'Rigaku 007 HF'
_diffrn_source_voltage 40.0
_exptl_absorpt_coefficient_mu 19.551
_exptl_absorpt_correction_T_max 0.405
_exptl_absorpt_correction_T_min 0.138
_exptl_absorpt_correction_type analytical
_exptl_absorpt_process_details
;
CrysAlisPro 1.171.42.72a (Rigaku Oxford Diffraction, 2022)
Analytical numeric absorption correction using a multifaceted crystal
model based on expressions derived by R.C. Clark & J.S. Reid.
(Clark, R. C. & Reid, J. S. (1995). Acta Cryst. A51, 887-897)
Empirical absorption correction using spherical harmonics,
implemented in SCALE3 ABSPACK scaling algorithm.
;
_exptl_crystal_colour 'light yellow'
_exptl_crystal_colour_modifier light
_exptl_crystal_colour_primary yellow
_exptl_crystal_density_diffrn 1.362
_exptl_crystal_description block
_exptl_crystal_F_000 6068
_exptl_crystal_size_max 0.2
_exptl_crystal_size_mid 0.14
_exptl_crystal_size_min 0.06
_refine_diff_density_max 1.526
_refine_diff_density_min -0.867
_refine_diff_density_rms 0.216
_refine_ls_extinction_method none
_refine_ls_goodness_of_fit_ref 1.071
_refine_ls_hydrogen_treatment constr
_refine_ls_matrix_type full
_refine_ls_number_parameters 803
_refine_ls_number_reflns 14520
_refine_ls_number_restraints 390
_refine_ls_restrained_S_all 1.064
_refine_ls_R_factor_all 0.0715
_refine_ls_R_factor_gt 0.0637
_refine_ls_shift/su_max 0.001
_refine_ls_shift/su_mean 0.000
_refine_ls_structure_factor_coef Fsqd
_refine_ls_weighting_details 'w=1/[\s^2^(Fo^2^)+(0.1629P)^2^+10.5469P] where P=(Fo^2^+2Fc^2^)/3'
_refine_ls_weighting_scheme calc
_refine_ls_wR_factor_gt 0.2135
_refine_ls_wR_factor_ref 0.2250
_reflns_Friedel_coverage 0.000
_reflns_number_gt 11715
_reflns_number_total 14520
_reflns_threshold_expression 'I > 2\s(I)'
_cod_data_source_file d4cc06061j2.cif
_cod_data_source_block BBA_10_Me_CrystallineSponge
_cod_database_code 7134209
_shelx_shelxl_version_number 2016/6
_chemical_oxdiff_formula '(Zn3 I6 N12 H24 C36) (C16 H18 O)2 (C6 H12)3'
_chemical_oxdiff_usercomment JP-9300-15
_shelx_space_group_comment
;
The symmetry employed for this shelxl refinement is uniquely defined
by the following loop, which should always be used as a source of
symmetry information in preference to the above space-group names.
They are only intended as comments.
;
_shelx_estimated_absorpt_t_max 0.387
_shelx_estimated_absorpt_t_min 0.111
_olex2_refinement_description
;
1. Fixed Uiso
 At 1.2 times of:
  All C(H) groups, All C(H,H) groups
 At 1.5 times of:
  All C(H,H,H) groups, All O(H) groups
2. Restrained distances
 O1-C13
 1.43 with sigma of 0.02
 C13-C5
 1.5 with sigma of 0.01
 C12-C15 = C10-C16 = C4-C7
 1.5 with sigma of 0.02
 C802-C801 = C802-C803 = C801-C806 = C806-C805 = C805-C804 = C804-C803
 1.54 with sigma of 0.02
 C4-C13 = C6-C13
 2.4 with sigma of 0.04
 C802-C806 = C802-C804 = C801-C805 = C806-C804 = C805-C803
 2.54 with sigma of 0.04
 C7-C14 \\sim C14-C9
 with sigma of 0.02
 I306-Zn33 \\sim I406-Zn43
 with sigma of 0.02
 C5-C7 \\sim C7-C3
 with sigma of 0.04
 C7-C15 \\sim C15-C11
 with sigma of 0.04
 C8-C4 \\sim C4-C12
 with sigma of 0.04
 C11-C16 \\sim C16-C9
 with sigma of 0.04
 C8-C1 \\sim C1-C12
 with sigma of 0.04
 I305-N306 \\sim I405-N306
 with sigma of 0.04
 I305-Zn33 \\sim I405-Zn43
 with sigma of 0.02
 Zn33-N307 \\sim Zn43-N307
 with sigma of 0.02
 Zn33-N306 \\sim Zn43-N306
 with sigma of 0.02
 I305-N307 \\sim I405-N307
 with sigma of 0.04
 I306-I305 \\sim I406-I405
 with sigma of 0.04
 I306-N307 \\sim I406-N307
 with sigma of 0.04
 I306-N306 \\sim I406-N306
 with sigma of 0.04
 I401-N301 \\sim I301-N301
 with sigma of 0.04
 I402-I401 \\sim I302-I301
 with sigma of 0.04
 I402-Zn41 \\sim I302-Zn31
 with sigma of 0.02
 I402-N301 \\sim I302-N301
 with sigma of 0.04
 I401-Zn41 \\sim I301-Zn31
 with sigma of 0.02
 Zn41-N301 \\sim Zn31-N301
 with sigma of 0.02
 I303-N305 \\sim I403-N305
 with sigma of 0.04
 I303-I304 \\sim I403-I404
 with sigma of 0.04
 I304-N305 \\sim I404-N305
 with sigma of 0.04
 I303-Zn32 \\sim I403-Zn42
 with sigma of 0.02
 I304-Zn32 \\sim I404-Zn42
 with sigma of 0.02
 Zn32-N305 \\sim Zn42-N305
 with sigma of 0.02
 I404-Zn42 \\sim I504-Zn52
 with sigma of 0.02
 I403-Zn42 \\sim I503-Zn52
 with sigma of 0.02
 C802-C804 \\sim C806-C804 \\sim C801-C803 \\sim C801-C805 \\sim C805-C803
\\sim C802-C806
 with sigma of 0.04
 C802-C801 \\sim C801-C806 \\sim C806-C805 \\sim C805-C804 \\sim C804-C803
\\sim C803-C802
 with sigma of 0.02
3. Uiso/Uaniso restraints and constraints
C13 \\sim C14 \\sim C8 \\sim C7 \\sim C9 \\sim C12 \\sim C4 \\sim C10 \\sim C11
\\sim C15 \\sim C5 \\sim C3 \\sim C16 \\sim C6 \\sim C2 \\sim C1 \\sim O1:
within 2A with sigma of 0.04 and sigma for terminal atoms of 0.08 within 2A
C802 \\sim C801 \\sim C806 \\sim C805 \\sim C804 \\sim C803: within 2A with
sigma of 0.04 and sigma for terminal atoms of 0.08 within 2A
4. Rigid body (RIGU) restrains
 C13, C14, C8, C7, C9, C12, C4, C10, C11, C15, C5, C3, C16, C6, C2, C1, O1
 with sigma for 1-2 distances of 0.004 and sigma for 1-3 distances of 0.004
 C802, C801, C806, C805, C804, C803
 with sigma for 1-2 distances of 0.004 and sigma for 1-3 distances of 0.004
5. Others
 1*[Sof(I306)+Sof(I305)+Sof(Zn33)]+1*[Sof(I406)+Sof(Zn43)+Sof(I405)]+1*
 [Sof(I506)+Sof(I505)+Sof(Zn53)]=1 with esd of 0.00001
 1*[Sof(I303)+Sof(I304)+Sof(Zn32)]+1*[Sof(I403)+Sof(Zn42)+Sof(I404)]+1*
 [Sof(I503)+Sof(I504)+Sof(Zn52)]=1 with esd of 0.00001
 Sof(I301)=Sof(Zn31)=Sof(I302)=1-FVAR(1)
 Sof(I402)=Sof(I401)=Sof(Zn41)=FVAR(1)
 Sof(I306)=Sof(I305)=Sof(Zn33)=FVAR(2)
 Sof(I406)=Sof(Zn43)=Sof(I405)=FVAR(3)
 Sof(I506)=Sof(I505)=Sof(Zn53)=FVAR(4)
 Sof(I303)=Sof(I304)=Sof(Zn32)=FVAR(5)
 Sof(I403)=Sof(Zn42)=Sof(I404)=FVAR(6)
 Sof(I503)=Sof(I504)=Sof(Zn52)=FVAR(7)
 Fixed Sof: C802(0.18893) H80A(0.18893) H80B(0.18893) C801(0.18893)
 H80C(0.18893) H80D(0.18893) C806(0.18893) H80E(0.18893) H80F(0.18893)
 C805(0.18893) H80G(0.18893) H80H(0.18893) C804(0.18893) H80I(0.18893)
 H80J(0.18893) C803(0.18893) H80K(0.18893) H80L(0.18893) C14(0.1427)
 H14A(0.1427) H14B(0.1427) H14C(0.1427) C4(0.1427) C5(0.1427) C6(0.1427)
 H6(0.1427) C1(0.1427) H1(0.1427) C2(0.1427) H2(0.1427) C3(0.1427) H3(0.1427)
 C7(0.1427) C8(0.1427) C9(0.1427) H9(0.1427) C10(0.1427) C11(0.1427)
 H11(0.1427) C12(0.1427) O1(0.1427) H1A(0.1427) C15(0.1427) H15A(0.1427)
 H15B(0.1427) H15C(0.1427) C16(0.1427) H16A(0.1427) H16B(0.1427) H16C(0.1427)
 C13(0.1427) H13A(0.1427) H13B(0.1427)
 Fixed Uiso: H311(0.08) I506(0.08) I505(0.08) Zn53(0.08) I503(0.08) I504(0.08)
 Zn52(0.08)
6.a Secondary CH2 refined with riding coordinates:
 C802(H80A,H80B), C801(H80C,H80D), C806(H80E,H80F), C805(H80G,H80H), C804(H80I,
 H80J), C803(H80K,H80L), C13(H13A,H13B)
6.b Aromatic/amide H refined with riding coordinates:
 C304(H304), C305(H305), C329(H329), C328(H328), C320(H320), C319(H319),
 C314(H314), C315(H315), C322(H322), C335(H335), C333(H333), C310(H310),
 C332(H332), C323(H323), C336(H336), C331(H331), C330(H330), C311(H311),
 C301(H301), C302(H302), C312(H312), C317(H317), C313(H313), C318(H318), C6(H6),
  C1(H1), C2(H2), C3(H3), C9(H9), C11(H11)
6.c Fitted hexagon refined as free rotating group:
 C4(C5,C6,C1,C2,C3), C7(C8,C9,C10,C11,C12)
6.d Tetrahedral OH refined with riding coordinates:
 O1(H1A)
6.e Idealised Me refined with everything fixed:
 C14(H14A,H14B,H14C), C15(H15A,H15B,H15C), C16(H16A,H16B,H16C)
;
_olex2_date_sample_data_collection 2022-11-24
_olex2_date_sample_submission 2022-11-24
_olex2_submission_original_sample_id BBA-10-Me
_olex2_submission_special_instructions 'No special instructions were received'
_oxdiff_exptl_absorpt_empirical_details
;
Empirical correction (ABSPACK) includes:
- Absorption correction using spherical harmonics
- Frame scaling
- Detector area scaling
- B-factor correction
;
_oxdiff_exptl_absorpt_empirical_full_max 2.689
_oxdiff_exptl_absorpt_empirical_full_min 0.450

loop_
_space_group_symop_operation_xyz
'x, y, z'
'-x, y, -z+1/2'
'x+1/2, y+1/2, z'
'-x+1/2, y+1/2, -z+1/2'
'-x, -y, -z'
'x, -y, z-1/2'
'-x+1/2, -y+1/2, -z'
'x+1/2, -y+1/2, z-1/2'

loop_
_atom_site_label
_atom_site_type_symbol
_atom_site_fract_x
_atom_site_fract_y
_atom_site_fract_z
_atom_site_U_iso_or_equiv
_atom_site_adp_type
_atom_site_occupancy
_atom_site_site_symmetry_order
_atom_site_calc_flag
_atom_site_refinement_flags_posn
_atom_site_refinement_flags_adp
_atom_site_refinement_flags_occupancy
_atom_site_disorder_assembly
_atom_site_disorder_group
I402 I 0.4751(3) 0.3406(7) 0.3727(3) 0.134(2) Uani 0.315(15) 1 d D . P A 2
I401 I 0.3765(4) 0.2765(7) 0.4425(3) 0.153(3) Uani 0.315(15) 1 d D . P A 2
I303 I 0.27100(7) 0.76064(14) 0.70733(7) 0.0920(4) Uani 0.569(3) 1 d D . P B 1
I304 I 0.37928(10) 0.8374(2) 0.80185(8) 0.1164(10) Uani 0.569(3) 1 d D . P B 1
I306 I 0.60172(6) 1.23176(12) 0.60511(7) 0.1101(5) Uani 0.591(3) 1 d D . P C 1
I305 I 0.64625(9) 1.1008(2) 0.49395(7) 0.1147(5) Uani 0.591(3) 1 d D . P C 1
Zn41 Zn 0.4166(4) 0.3797(6) 0.4049(4) 0.104(4) Uani 0.315(15) 1 d D . P A 2
Zn33 Zn 0.62547(17) 1.1000(4) 0.56695(19) 0.0804(11) Uani 0.591(3) 1 d D . P C 1
Zn32 Zn 0.33158(15) 0.8558(4) 0.72890(13) 0.0797(8) Uani 0.569(3) 1 d D . P B 1
N309 N 0.77924(13) 0.9470(3) 0.72849(15) 0.0698(11) Uani 1 1 d . . . . .
N303 N 0.42505(14) 0.7240(3) 0.55854(16) 0.0742(11) Uani 1 1 d . . . . .
N302 N 0.47752(14) 0.7724(3) 0.52587(15) 0.0727(11) Uani 1 1 d . . . . .
N308 N 0.76457(14) 0.8090(3) 0.69106(17) 0.0755(12) Uani 1 1 d . . . . .
N310 N 0.81837(14) 0.8201(3) 0.75092(17) 0.0748(12) Uani 1 1 d . . . . .
N304 N 0.46102(14) 0.8526(3) 0.58529(18) 0.0790(13) Uani 1 1 d . . . . .
N311 N 0.88099(16) 1.0535(3) 0.85626(17) 0.0827(14) Uani 1 1 d . . . . .
N307 N 0.66756(15) 1.0315(3) 0.60935(18) 0.0841(14) Uani 1 1 d D . . . .
N301 N 0.43401(16) 0.4835(3) 0.44812(18) 0.0844(14) Uani 1 1 d D . . . .
N306 N 0.57952(16) 1.0115(4) 0.55873(19) 0.0889(15) Uani 1 1 d D . . . .
N312 N 0.81616(19) 0.4922(3) 0.7221(2) 0.0894(14) Uani 1 1 d . . . . .
C325 C 0.80919(16) 0.9056(3) 0.75393(19) 0.0699(13) Uani 1 1 d . . . . .
C308 C 0.48268(17) 0.8378(4) 0.55551(19) 0.0746(14) Uani 1 1 d . . . . .
C306 C 0.44871(17) 0.7152(4) 0.52994(19) 0.0751(14) Uani 1 1 d . . . . .
N305 N 0.3602(2) 0.8381(4) 0.6781(2) 0.0946(16) Uani 1 1 d D . . . .
C303 C 0.44387(17) 0.6333(4) 0.5014(2) 0.0767(15) Uani 1 1 d . . . . .
C324 C 0.75921(16) 0.8965(3) 0.69686(18) 0.0672(12) Uani 1 1 d . . . . .
C307 C 0.43204(17) 0.7959(4) 0.5851(2) 0.0756(14) Uani 1 1 d . . . . .
C321 C 0.72664(16) 0.9429(3) 0.66574(18) 0.0706(13) Uani 1 1 d . . . . .
C327 C 0.83414(17) 0.9583(3) 0.78981(19) 0.0740(14) Uani 1 1 d . . . . .
C304 C 0.47108(18) 0.6102(4) 0.47649(19) 0.0756(14) Uani 1 1 d . . . . .
H304 H 0.493705 0.646017 0.477595 0.091 Uiso 1 1 calc R U . . .
C326 C 0.79404(17) 0.7741(3) 0.7192(2) 0.0741(13) Uani 1 1 d . . . . .
C305 C 0.46532(18) 0.5356(4) 0.45033(19) 0.0806(15) Uani 1 1 d . . . . .
H305 H 0.484106 0.520558 0.433312 0.097 Uiso 1 1 calc R U . . .
C316 C 0.51604(18) 0.8985(4) 0.5561(2) 0.0789(15) Uani 1 1 d . . . . .
C309 C 0.40761(19) 0.8087(4) 0.6167(2) 0.0853(16) Uani 1 1 d . . . . .
C329 C 0.8505(2) 1.0921(4) 0.8309(2) 0.0864(18) Uani 1 1 d . . . . .
H329 H 0.844857 1.153095 0.836097 0.104 Uiso 1 1 calc R U . . .
C334 C 0.80197(18) 0.6762(4) 0.7184(2) 0.0758(13) Uani 1 1 d . . . . .
C328 C 0.8266(2) 1.0470(4) 0.7974(2) 0.0867(18) Uani 1 1 d . . . . .
H328 H 0.805149 1.076777 0.779626 0.104 Uiso 1 1 calc R U . . .
C320 C 0.71935(18) 1.0314(4) 0.6721(2) 0.0828(16) Uani 1 1 d . . . . .
H320 H 0.734403 1.063680 0.695842 0.099 Uiso 1 1 calc R U . . .
C319 C 0.68948(19) 1.0730(4) 0.6430(2) 0.0875(18) Uani 1 1 d . . . . .
H319 H 0.684502 1.134669 0.647463 0.105 Uiso 1 1 calc R U . . .
C314 C 0.5650(2) 0.9661(4) 0.5231(2) 0.0861(16) Uani 1 1 d . . . . .
H314 H 0.576726 0.972601 0.498259 0.103 Uiso 1 1 calc R U . . .
C315 C 0.5332(2) 0.9089(4) 0.5201(2) 0.0869(17) Uani 1 1 d . . . . .
H315 H 0.523326 0.877435 0.493652 0.104 Uiso 1 1 calc R U . . .
C322 C 0.7042(2) 0.8979(4) 0.6309(3) 0.101(2) Uani 1 1 d . . . . .
H322 H 0.708439 0.836002 0.626249 0.122 Uiso 1 1 calc R U . . .
C335 C 0.8351(2) 0.6400(4) 0.7452(3) 0.098(2) Uani 1 1 d . . . . .
H335 H 0.853696 0.678441 0.762609 0.118 Uiso 1 1 calc R U . . .
C333 C 0.7770(2) 0.6171(4) 0.6936(3) 0.0921(18) Uani 1 1 d . . . . .
H333 H 0.754603 0.638557 0.673893 0.111 Uiso 1 1 calc R U . . .
C310 C 0.3722(3) 0.7699(5) 0.6117(3) 0.098(2) Uani 1 1 d . . . . .
H310 H 0.362568 0.732538 0.587234 0.117 Uiso 1 1 calc R U . . .
C332 C 0.7846(3) 0.5252(5) 0.6975(3) 0.099(2) Uani 1 1 d . . . . .
H332 H 0.765975 0.484862 0.681511 0.119 Uiso 1 1 calc R U . . .
C323 C 0.6755(2) 0.9442(5) 0.6032(3) 0.108(3) Uani 1 1 d . . . . .
H323 H 0.660723 0.913634 0.578620 0.129 Uiso 1 1 calc R U . . .
C336 C 0.8408(2) 0.5484(4) 0.7464(3) 0.102(2) Uani 1 1 d . . . . .
H336 H 0.863214 0.524671 0.765342 0.123 Uiso 1 1 calc R U . . .
C331 C 0.8652(3) 0.9185(4) 0.8153(3) 0.117(3) Uani 1 1 d . . . . .
H331 H 0.871138 0.857691 0.810241 0.141 Uiso 1 1 calc R U . . .
C330 C 0.8884(3) 0.9665(4) 0.8488(3) 0.133(4) Uani 1 1 d . . . . .
H330 H 0.909917 0.937607 0.866961 0.159 Uiso 1 1 calc R U . . .
C311 C 0.3495(3) 0.7868(5) 0.6445(3) 0.101(2) Uani 1 1 d . . . . .
H311 H 0.324856 0.758091 0.641169 0.080 Uiso 1 1 calc R U . . .
C301 C 0.4088(3) 0.5042(6) 0.4721(3) 0.116(3) Uani 1 1 d . . . . .
H301 H 0.386873 0.465933 0.470876 0.139 Uiso 1 1 calc R U . . .
C302 C 0.4119(3) 0.5809(6) 0.4999(3) 0.115(3) Uani 1 1 d . . . . .
H302 H 0.392713 0.594538 0.516520 0.137 Uiso 1 1 calc R U . . .
C312 C 0.3964(4) 0.8771(9) 0.6822(4) 0.141(4) Uani 1 1 d . . . . .
H312 H 0.404808 0.917994 0.705622 0.169 Uiso 1 1 calc R U . . .
C317 C 0.5339(3) 0.9400(8) 0.5940(3) 0.131(4) Uani 1 1 d . . . . .
H317 H 0.524964 0.928960 0.620386 0.157 Uiso 1 1 calc R U . . .
C313 C 0.4202(3) 0.8598(8) 0.6547(3) 0.128(3) Uani 1 1 d . . . . .
H313 H 0.446055 0.882509 0.661002 0.154 Uiso 1 1 calc R U . . .
C318 C 0.5644(3) 0.9966(9) 0.5943(3) 0.142(4) Uani 1 1 d . . . . .
H318 H 0.575330 1.026874 0.620752 0.170 Uiso 1 1 calc R U . . .
I406 I 0.61531(10) 1.2421(2) 0.59409(17) 0.161(2) Uani 0.394(3) 1 d D . P C 2
Zn43 Zn 0.6276(2) 1.0922(6) 0.5598(3) 0.103(3) Uani 0.394(3) 1 d D . P C 2
I405 I 0.65427(17) 1.0881(5) 0.49044(19) 0.192(3) Uani 0.394(3) 1 d D . P C 2
I301 I 0.38508(6) 0.26034(17) 0.43817(10) 0.1033(7) Uani 0.685(15) 1 d D . P A 1
Zn31 Zn 0.42176(15) 0.3783(3) 0.40336(16) 0.0820(11) Uani 0.685(15) 1 d D . P A 1
I302 I 0.47997(9) 0.3525(2) 0.36811(9) 0.1028(6) Uani 0.685(15) 1 d D . P A 1
I403 I 0.25844(14) 0.7729(2) 0.69388(18) 0.1502(19) Uani 0.404(3) 1 d D . P B 2
Zn42 Zn 0.3224(2) 0.8544(6) 0.7206(3) 0.122(3) Uani 0.404(3) 1 d D . P B 2
I404 I 0.36531(17) 0.8272(3) 0.79721(15) 0.1427(17) Uani 0.404(3) 1 d D . P B 2
I506 I 0.6346(9) 1.241(2) 0.5653(9) 0.080 Uiso 0.0148(9) 1 d . U P C 3
I505 I 0.6690(8) 1.022(2) 0.4609(9) 0.080 Uiso 0.0148(9) 1 d . U P C 3
Zn53 Zn 0.6445(18) 1.061(5) 0.534(2) 0.080 Uiso 0.0148(9) 1 d . U P C 3
I503 I 0.2380(4) 0.7994(11) 0.6548(5) 0.080 Uiso 0.0272(8) 1 d D U P B 3
I504 I 0.3335(5) 0.7963(11) 0.7697(5) 0.080 Uiso 0.0272(8) 1 d D U P B 3
Zn52 Zn 0.3044(7) 0.855(2) 0.6916(8) 0.080 Uiso 0.0272(8) 1 d D U P B 3
C802 C 0.2736(6) 0.9182(16) 0.5870(8) 0.076(6) Uani 0.1889 1 d D U P . .
H80A H 0.279686 0.901889 0.618461 0.092 Uiso 0.1889 1 calc R U P . .
H80B H 0.298011 0.938910 0.578802 0.092 Uiso 0.1889 1 calc R U P . .
C801 C 0.2589(6) 0.8346(19) 0.5602(10) 0.094(7) Uani 0.1889 1 d D U P . .
H80C H 0.278866 0.786599 0.566022 0.112 Uiso 0.1889 1 calc R U P . .
H80D H 0.254135 0.849026 0.528499 0.112 Uiso 0.1889 1 calc R U P . .
C806 C 0.2210(7) 0.8024(17) 0.5728(12) 0.107(8) Uani 0.1889 1 d D U P . .
H80E H 0.226219 0.784231 0.604022 0.128 Uiso 0.1889 1 calc R U P . .
H80F H 0.210731 0.749587 0.554850 0.128 Uiso 0.1889 1 calc R U P . .
C805 C 0.1909(6) 0.879(2) 0.5652(13) 0.116(9) Uani 0.1889 1 d D U P . .
H80G H 0.184511 0.893023 0.533561 0.139 Uiso 0.1889 1 calc R U P . .
H80H H 0.166665 0.857745 0.573897 0.139 Uiso 0.1889 1 calc R U P . .
C804 C 0.2050(6) 0.964(2) 0.5908(9) 0.098(7) Uani 0.1889 1 d D U P . .
H80I H 0.208225 0.952323 0.622625 0.118 Uiso 0.1889 1 calc R U P . .
H80J H 0.185307 1.012121 0.582927 0.118 Uiso 0.1889 1 calc R U P . .
C803 C 0.2442(7) 0.9953(16) 0.5804(10) 0.096(7) Uani 0.1889 1 d D U P . .
H80K H 0.240107 1.016687 0.549766 0.115 Uiso 0.1889 1 calc R U P . .
H80L H 0.254615 1.045953 0.599904 0.115 Uiso 0.1889 1 calc R U P . .
C14 C 0.4152(13) 0.631(2) 0.7127(13) 0.086(12) Uani 0.1427 1 d D U P . .
H14A H 0.407025 0.640333 0.680997 0.128 Uiso 0.1427 1 calc . U P . .
H14B H 0.441444 0.656009 0.722590 0.128 Uiso 0.1427 1 calc . U P . .
H14C H 0.396952 0.662447 0.727781 0.128 Uiso 0.1427 1 calc . U P . .
C4 C 0.3684(7) 0.5113(15) 0.6534(6) 0.088(6) Uani 0.1427 1 d DG U P . .
C5 C 0.3788(7) 0.5008(18) 0.6129(8) 0.100(8) Uani 0.1427 1 d DG U P . .
C6 C 0.3525(9) 0.523(2) 0.5747(6) 0.102(8) Uani 0.1427 1 d DG U P . .
H6 H 0.359669 0.515703 0.547043 0.123 Uiso 0.1427 1 calc R U P . .
C1 C 0.3158(8) 0.5556(19) 0.5770(7) 0.104(8) Uani 0.1427 1 d DG U P . .
H1 H 0.297828 0.570698 0.550945 0.125 Uiso 0.1427 1 calc R U P . .
C2 C 0.3054(6) 0.5661(16) 0.6175(9) 0.090(7) Uani 0.1427 1 d G U P . .
H2 H 0.280252 0.588430 0.619099 0.108 Uiso 0.1427 1 calc R U P . .
C3 C 0.3317(7) 0.5440(14) 0.6557(7) 0.092(7) Uani 0.1427 1 d DG U P . .
H3 H 0.324516 0.551168 0.683352 0.110 Uiso 0.1427 1 calc R U P . .
C7 C 0.3934(8) 0.4743(11) 0.6936(7) 0.089(7) Uani 0.1427 1 d DG U P . .
C8 C 0.4154(10) 0.5340(11) 0.7228(8) 0.100(10) Uani 0.1427 1 d DG U P . .
C9 C 0.4389(11) 0.5022(14) 0.7611(9) 0.115(12) Uani 0.1427 1 d DG U P . .
H9 H 0.453879 0.542977 0.781112 0.138 Uiso 0.1427 1 calc R U P . .
C10 C 0.4404(11) 0.4107(15) 0.7702(9) 0.109(11) Uani 0.1427 1 d DG U P . .
C11 C 0.4184(10) 0.3510(12) 0.7409(9) 0.101(9) Uani 0.1427 1 d DG U P . .
H11 H 0.419457 0.288494 0.747069 0.121 Uiso 0.1427 1 calc R U P . .
C12 C 0.3949(9) 0.3828(11) 0.7026(8) 0.097(9) Uani 0.1427 1 d DG U P . .
O1 O 0.4410(13) 0.504(3) 0.5876(15) 0.120(12) Uani 0.1427 1 d D U P . .
H1A H 0.456303 0.468843 0.578288 0.180 Uiso 0.1427 1 calc R U P . .
C15 C 0.3690(14) 0.322(2) 0.6712(12) 0.104(12) Uani 0.1427 1 d D U P . .
H15A H 0.382322 0.304715 0.647552 0.157 Uiso 0.1427 1 calc . U P . .
H15B H 0.344741 0.353490 0.658710 0.157 Uiso 0.1427 1 calc . U P . .
H15C H 0.363067 0.268141 0.686647 0.157 Uiso 0.1427 1 calc . U P . .
C16 C 0.4706(18) 0.375(3) 0.8070(18) 0.132(18) Uani 0.1427 1 d D U P . .
H16A H 0.462393 0.385283 0.834855 0.198 Uiso 0.1427 1 calc . U P . .
H16B H 0.495501 0.405247 0.807355 0.198 Uiso 0.1427 1 calc . U P . .
H16C H 0.473812 0.310098 0.802923 0.198 Uiso 0.1427 1 calc . U P . .
C13 C 0.4151(11) 0.453(3) 0.6077(18) 0.132(12) Uani 0.1427 1 d D U P . .
H13A H 0.429202 0.434165 0.636988 0.158 Uiso 0.1427 1 calc R U P . .
H13B H 0.407620 0.398445 0.590073 0.158 Uiso 0.1427 1 calc R U P . .

loop_
_atom_site_aniso_label
_atom_site_aniso_U_11
_atom_site_aniso_U_22
_atom_site_aniso_U_33
_atom_site_aniso_U_23
_atom_site_aniso_U_13
_atom_site_aniso_U_12
I402 0.150(4) 0.087(2) 0.128(4) -0.026(2) -0.064(3) 0.036(2)
I401 0.272(7) 0.054(2) 0.1065(18) -0.0013(15) -0.024(3) -0.026(3)
I303 0.1261(11) 0.0468(6) 0.1069(6) -0.0099(4) 0.0324(6) -0.0112(6)
I304 0.177(2) 0.0668(6) 0.0866(7) 0.0047(5) -0.0190(12) 0.0078(9)
I306 0.1112(12) 0.0651(7) 0.1327(8) -0.0090(6) -0.0263(8) 0.0111(6)
I305 0.0888(11) 0.1539(12) 0.0914(7) 0.0448(8) -0.0057(6) -0.0017(8)
Zn41 0.148(8) 0.035(3) 0.096(5) -0.007(3) -0.053(4) 0.006(3)
Zn33 0.082(2) 0.0667(17) 0.0809(12) 0.0098(10) -0.0124(12) -0.0062(13)
Zn32 0.1115(15) 0.0422(11) 0.0802(10) -0.0031(7) 0.0063(11) 0.0047(9)
N309 0.075(2) 0.0408(18) 0.080(2) 0.0026(17) -0.019(2) -0.0059(17)
N303 0.074(2) 0.061(2) 0.076(3) -0.008(2) -0.014(2) 0.002(2)
N302 0.075(2) 0.061(2) 0.070(2) -0.0028(19) -0.014(2) -0.001(2)
N308 0.085(3) 0.043(2) 0.088(3) -0.0043(19) -0.007(2) -0.0121(19)
N310 0.081(3) 0.0398(19) 0.090(3) 0.0045(19) -0.014(2) -0.0035(18)
N304 0.075(3) 0.063(3) 0.088(3) -0.012(2) -0.012(2) 0.003(2)
N311 0.102(3) 0.039(2) 0.087(3) 0.0068(19) -0.030(3) -0.008(2)
N307 0.084(3) 0.054(2) 0.097(3) 0.011(2) -0.023(2) -0.015(2)
N301 0.092(3) 0.063(3) 0.083(3) -0.015(2) -0.019(3) -0.001(2)
N306 0.084(3) 0.077(3) 0.090(3) 0.001(3) -0.020(3) -0.015(2)
N312 0.118(4) 0.047(2) 0.103(4) -0.003(2) 0.021(3) 0.000(2)
C325 0.079(3) 0.040(2) 0.080(3) 0.001(2) -0.011(2) -0.005(2)
C308 0.072(3) 0.062(3) 0.076(3) -0.006(2) -0.017(3) -0.001(2)
C306 0.074(3) 0.061(3) 0.075(3) -0.006(2) -0.022(3) 0.003(2)
N305 0.121(4) 0.057(3) 0.103(4) -0.008(3) 0.017(3) 0.003(3)
C303 0.076(3) 0.063(3) 0.076(3) -0.008(2) -0.021(3) -0.001(2)
C324 0.074(3) 0.041(2) 0.077(3) 0.002(2) -0.007(2) -0.005(2)
C307 0.074(3) 0.064(3) 0.080(3) -0.004(2) -0.009(3) 0.003(2)
C321 0.074(3) 0.050(2) 0.076(3) 0.005(2) -0.016(2) -0.013(2)
C327 0.083(3) 0.042(2) 0.082(3) 0.006(2) -0.019(3) -0.010(2)
C304 0.078(3) 0.061(3) 0.075(3) -0.008(2) -0.018(3) 0.000(2)
C326 0.081(3) 0.046(2) 0.085(3) 0.002(2) -0.009(3) -0.002(2)
C305 0.082(3) 0.075(3) 0.070(3) -0.006(3) -0.018(3) 0.007(3)
C316 0.077(3) 0.064(3) 0.083(3) -0.007(3) -0.016(3) -0.003(2)
C309 0.083(3) 0.063(3) 0.099(4) -0.005(3) -0.009(3) 0.003(3)
C329 0.112(4) 0.044(2) 0.085(3) 0.000(2) -0.025(3) 0.000(3)
C334 0.086(3) 0.046(2) 0.090(3) -0.004(2) 0.006(3) -0.007(2)
C328 0.102(4) 0.044(3) 0.093(4) -0.001(2) -0.032(3) 0.003(2)
C320 0.086(3) 0.052(3) 0.093(4) -0.006(3) -0.024(3) -0.007(2)
C319 0.088(4) 0.050(3) 0.103(4) 0.002(3) -0.032(3) -0.005(2)
C314 0.090(4) 0.070(3) 0.087(4) 0.001(3) -0.009(3) -0.007(3)
C315 0.087(4) 0.071(3) 0.088(4) -0.009(3) -0.018(3) -0.010(3)
C322 0.117(5) 0.050(3) 0.110(5) -0.005(3) -0.044(4) -0.004(3)
C335 0.107(5) 0.051(3) 0.124(5) -0.003(3) -0.009(4) 0.010(3)
C333 0.103(4) 0.049(3) 0.113(5) -0.006(3) -0.006(4) -0.005(3)
C310 0.127(6) 0.065(4) 0.100(4) -0.007(3) 0.023(4) -0.011(4)
C332 0.125(5) 0.055(3) 0.110(5) -0.014(3) 0.004(4) -0.014(3)
C323 0.121(5) 0.058(3) 0.114(5) 0.006(3) -0.052(4) -0.014(3)
C336 0.110(5) 0.050(3) 0.136(6) -0.004(3) -0.001(4) 0.009(3)
C331 0.128(5) 0.048(3) 0.137(6) -0.016(3) -0.067(5) 0.011(3)
C330 0.144(6) 0.052(3) 0.154(7) -0.017(4) -0.087(6) 0.014(4)
C311 0.117(5) 0.080(4) 0.107(5) -0.011(4) 0.025(4) -0.022(4)
C301 0.108(5) 0.104(6) 0.132(6) -0.050(5) 0.016(5) -0.041(4)
C302 0.106(5) 0.100(5) 0.139(7) -0.050(5) 0.026(5) -0.039(4)
C312 0.147(8) 0.136(8) 0.145(8) -0.064(7) 0.041(7) -0.033(7)
C317 0.140(7) 0.156(9) 0.091(5) -0.029(5) 0.011(5) -0.073(7)
C313 0.118(6) 0.151(9) 0.113(6) -0.044(6) 0.019(5) -0.032(6)
C318 0.148(8) 0.172(10) 0.098(5) -0.043(6) 0.007(5) -0.094(8)
I406 0.112(2) 0.0664(9) 0.263(5) 0.0296(16) -0.065(2) 0.0031(12)
Zn43 0.094(5) 0.064(3) 0.118(5) 0.027(3) -0.056(3) -0.023(3)
I405 0.098(2) 0.293(7) 0.171(4) 0.140(4) -0.0064(17) -0.031(3)
I301 0.1255(15) 0.0525(8) 0.1120(9) 0.0000(6) -0.0241(5) -0.0058(5)
Zn31 0.0931(14) 0.0609(19) 0.0740(17) -0.0077(11) -0.0270(11) 0.0139(10)
I302 0.1185(9) 0.0911(11) 0.0885(8) 0.0031(7) -0.0038(10) 0.0377(7)
I403 0.168(3) 0.0555(13) 0.259(5) -0.044(2) 0.118(3) -0.0335(16)
Zn42 0.178(7) 0.0414(18) 0.165(6) -0.004(4) 0.082(5) 0.007(4)
I404 0.213(5) 0.0803(19) 0.149(3) 0.0401(18) 0.071(3) 0.055(2)
C802 0.075(11) 0.101(16) 0.058(11) -0.018(11) 0.027(10) -0.026(9)
C801 0.063(11) 0.127(18) 0.083(15) -0.037(14) -0.005(11) -0.025(12)
C806 0.081(12) 0.134(19) 0.100(18) -0.044(16) 0.007(13) -0.044(11)
C805 0.064(12) 0.17(2) 0.107(19) -0.028(17) 0.007(14) -0.027(12)
C804 0.074(11) 0.15(2) 0.061(13) -0.010(14) -0.007(11) 0.004(13)
C803 0.092(13) 0.121(17) 0.068(14) -0.010(14) -0.002(12) -0.011(11)
C14 0.11(3) 0.026(10) 0.10(2) -0.002(12) -0.03(2) 0.005(12)
C4 0.128(15) 0.044(13) 0.095(12) -0.001(11) 0.026(11) -0.029(12)
C5 0.130(17) 0.072(17) 0.105(13) 0.017(14) 0.041(13) -0.033(15)
C6 0.135(19) 0.08(2) 0.091(13) -0.017(16) 0.029(14) -0.043(16)
C1 0.128(18) 0.076(19) 0.109(16) -0.019(16) 0.025(15) -0.049(16)
C2 0.103(16) 0.056(16) 0.115(17) -0.004(14) 0.033(12) -0.049(13)
C3 0.120(16) 0.038(13) 0.121(16) 0.013(14) 0.034(12) -0.040(12)
C7 0.132(18) 0.038(10) 0.101(13) -0.003(9) 0.034(13) -0.015(11)
C8 0.15(2) 0.034(10) 0.110(17) 0.000(10) 0.003(16) 0.004(12)
C9 0.16(3) 0.053(13) 0.122(19) 0.016(13) -0.001(18) 0.010(15)
C10 0.15(2) 0.050(13) 0.13(2) 0.011(12) 0.026(18) 0.018(14)
C11 0.13(2) 0.055(14) 0.128(19) 0.010(12) 0.047(16) 0.004(14)
C12 0.13(2) 0.040(10) 0.126(18) 0.003(11) 0.041(16) -0.007(12)
O1 0.15(3) 0.10(2) 0.13(3) 0.02(2) 0.06(2) 0.01(2)
C15 0.18(3) 0.041(15) 0.11(2) -0.017(16) 0.06(2) -0.012(18)
C16 0.18(4) 0.08(3) 0.13(3) 0.02(2) 0.02(2) 0.04(3)
C13 0.16(2) 0.12(3) 0.13(3) 0.02(2) 0.064(19) -0.005(18)

loop_
_atom_type_symbol
_atom_type_description
_atom_type_scat_dispersion_real
_atom_type_scat_dispersion_imag
_atom_type_scat_source
C C 0.0181 0.0091 'International Tables Vol C Tables 4.2.6.8 and 6.1.1.4'
H H 0.0000 0.0000 'International Tables Vol C Tables 4.2.6.8 and 6.1.1.4'
I I -0.3257 6.8362 'International Tables Vol C Tables 4.2.6.8 and 6.1.1.4'
N N 0.0311 0.0180 'International Tables Vol C Tables 4.2.6.8 and 6.1.1.4'
O O 0.0492 0.0322 'International Tables Vol C Tables 4.2.6.8 and 6.1.1.4'
Zn Zn -1.5491 0.6778 'International Tables Vol C Tables 4.2.6.8 and 6.1.1.4'

loop_
_exptl_crystal_face_index_h
_exptl_crystal_face_index_k
_exptl_crystal_face_index_l
_exptl_crystal_face_perp_dist
-1 0 0 0.0587
1 0 0 0.0799
0 0 1 0.0343
0 0 -1 0.0305
-1 -1 1 0.0757
1 1 -1 0.0919
-1 0 1 0.0487
1 0 -1 0.0523
1 -1 -1 0.0787
-1 1 1 0.0935
-2 1 0 0.0953
2 -1 0 0.0918
2 0 1 0.0685
-2 0 -1 0.0481
1 0 -2 0.0313

loop_
_geom_angle_atom_site_label_1
_geom_angle_atom_site_label_2
_geom_angle_atom_site_label_3
_geom_angle
_geom_angle_site_symmetry_1
_geom_angle_site_symmetry_3
_geom_angle_publ_flag
I401 Zn41 I402 128.0(5) . . ?
N311 Zn41 I402 104.1(5) 8_465 . ?
N311 Zn41 I401 109.3(5) 8_465 . ?
N311 Zn41 N301 100.3(4) 8_465 . ?
N301 Zn41 I402 106.0(5) . . ?
N301 Zn41 I401 105.9(5) . . ?
I306 Zn33 I305 127.1(3) . . ?
N307 Zn33 I306 110.3(3) . . ?
N307 Zn33 I305 106.5(3) . . ?
N307 Zn33 N306 101.9(3) . . ?
N306 Zn33 I306 103.6(3) . . ?
N306 Zn33 I305 104.5(3) . . ?
I303 Zn32 I304 122.8(2) . . ?
N312 Zn32 I303 109.3(3) 3_455 . ?
N312 Zn32 I304 107.6(3) 3_455 . ?
N305 Zn32 I303 103.6(3) . . ?
N305 Zn32 I304 109.9(3) . . ?
N305 Zn32 N312 101.7(3) . 3_455 ?
C324 N309 C325 114.6(4) . . ?
C306 N303 C307 115.2(5) . . ?
C308 N302 C306 113.5(5) . . ?
C326 N308 C324 114.0(4) . . ?
C325 N310 C326 114.4(5) . . ?
C307 N304 C308 115.9(5) . . ?
C329 N311 Zn41 122.5(5) . 8_566 ?
C329 N311 C330 118.2(5) . . ?
C329 N311 Zn31 124.2(4) . 8_566 ?
C330 N311 Zn41 119.3(5) . 8_566 ?
C330 N311 Zn31 117.3(4) . 8_566 ?
C319 N307 Zn33 120.6(4) . . ?
C319 N307 C323 117.3(5) . . ?
C319 N307 Zn43 125.8(5) . . ?
C319 N307 Zn53 136.7(17) . . ?
C323 N307 Zn33 122.1(4) . . ?
C323 N307 Zn43 116.2(5) . . ?
C323 N307 Zn53 94.5(18) . . ?
C305 N301 Zn41 127.1(6) . . ?
C305 N301 Zn31 122.0(5) . . ?
C301 N301 Zn41 114.0(6) . . ?
C301 N301 C305 118.5(6) . . ?
C301 N301 Zn31 119.3(5) . . ?
C314 N306 Zn33 126.6(6) . . ?
C314 N306 C318 117.7(6) . . ?
C314 N306 Zn43 119.4(6) . . ?
C314 N306 Zn53 96.2(16) . . ?
C318 N306 Zn33 115.6(5) . . ?
C318 N306 Zn43 122.6(5) . . ?
C318 N306 Zn53 142.4(15) . . ?
Zn32 N312 Zn52 35.8(6) 3_545 3_545 ?
C332 N312 Zn32 126.3(5) . 3_545 ?
C332 N312 C336 118.3(6) . . ?
C332 N312 Zn42 116.1(5) . 3_545 ?
C332 N312 Zn52 91.8(7) . 3_545 ?
C336 N312 Zn32 115.4(5) . 3_545 ?
C336 N312 Zn42 125.6(6) . 3_545 ?
C336 N312 Zn52 148.8(8) . 3_545 ?
Zn42 N312 Zn52 26.1(5) 3_545 3_545 ?
N309 C325 C327 118.3(4) . . ?
N310 C325 N309 125.3(5) . . ?
N310 C325 C327 116.4(5) . . ?
N302 C308 C316 117.1(6) . . ?
N304 C308 N302 126.1(5) . . ?
N304 C308 C316 116.8(5) . . ?
N303 C306 N302 125.2(5) . . ?
N303 C306 C303 117.5(5) . . ?
N302 C306 C303 117.2(6) . . ?
C311 N305 Zn32 126.6(6) . . ?
C311 N305 C312 115.9(7) . . ?
C311 N305 Zn42 118.2(6) . . ?
C311 N305 Zn52 96.1(10) . . ?
C312 N305 Zn32 117.1(6) . . ?
C312 N305 Zn42 126.0(6) . . ?
C312 N305 Zn52 143.9(11) . . ?
C304 C303 C306 121.7(5) . . ?
C302 C303 C306 118.9(7) . . ?
C302 C303 C304 119.4(6) . . ?
N309 C324 N308 126.0(5) . . ?
N309 C324 C321 116.0(4) . . ?
N308 C324 C321 118.0(5) . . ?
N303 C307 C309 117.8(6) . . ?
N304 C307 N303 123.8(6) . . ?
N304 C307 C309 118.3(5) . . ?
C320 C321 C324 119.3(5) . . ?
C320 C321 C322 119.2(5) . . ?
C322 C321 C324 121.5(5) . . ?
C328 C327 C325 121.9(5) . . ?
C331 C327 C325 119.4(5) . . ?
C331 C327 C328 118.7(5) . . ?
C303 C304 H304 120.0 . . ?
C305 C304 C303 119.9(6) . . ?
C305 C304 H304 120.0 . . ?
N308 C326 N310 125.5(5) . . ?
N308 C326 C334 119.9(5) . . ?
N310 C326 C334 114.6(5) . . ?
N301 C305 C304 121.7(7) . . ?
N301 C305 H305 119.2 . . ?
C304 C305 H305 119.2 . . ?
C315 C316 C308 122.0(5) . . ?
C317 C316 C308 120.7(7) . . ?
C317 C316 C315 116.9(6) . . ?
C310 C309 C307 121.5(6) . . ?
C310 C309 C313 117.1(8) . . ?
C313 C309 C307 121.3(7) . . ?
N311 C329 H329 118.8 . . ?
N311 C329 C328 122.4(5) . . ?
C328 C329 H329 118.8 . . ?
C335 C334 C326 120.3(5) . . ?
C333 C334 C326 122.8(6) . . ?
C333 C334 C335 116.9(6) . . ?
C327 C328 H328 120.3 . . ?
C329 C328 C327 119.5(5) . . ?
C329 C328 H328 120.3 . . ?
C321 C320 H320 120.8 . . ?
C321 C320 C319 118.5(5) . . ?
C319 C320 H320 120.8 . . ?
N307 C319 C320 123.5(6) . . ?
N307 C319 H319 118.3 . . ?
C320 C319 H319 118.3 . . ?
N306 C314 H314 118.6 . . ?
N306 C314 C315 122.8(7) . . ?
C315 C314 H314 118.6 . . ?
C316 C315 C314 119.0(6) . . ?
C316 C315 H315 120.5 . . ?
C314 C315 H315 120.5 . . ?
C321 C322 H322 120.6 . . ?
C323 C322 C321 118.8(6) . . ?
C323 C322 H322 120.6 . . ?
C334 C335 H335 120.1 . . ?
C336 C335 C334 119.8(7) . . ?
C336 C335 H335 120.1 . . ?
C334 C333 H333 120.2 . . ?
C334 C333 C332 119.7(7) . . ?
C332 C333 H333 120.2 . . ?
C309 C310 H310 121.0 . . ?
C309 C310 C311 118.0(7) . . ?
C311 C310 H310 121.0 . . ?
N312 C332 C333 122.8(7) . . ?
N312 C332 H332 118.6 . . ?
C333 C332 H332 118.6 . . ?
N307 C323 C322 122.6(6) . . ?
N307 C323 H323 118.7 . . ?
C322 C323 H323 118.7 . . ?
N312 C336 C335 122.4(7) . . ?
N312 C336 H336 118.8 . . ?
C335 C336 H336 118.8 . . ?
C327 C331 H331 120.0 . . ?
C327 C331 C330 119.9(6) . . ?
C330 C331 H331 120.0 . . ?
N311 C330 C331 121.3(6) . . ?
N311 C330 H330 119.3 . . ?
C331 C330 H330 119.3 . . ?
N305 C311 C310 124.8(8) . . ?
N305 C311 H311 117.6 . . ?
C310 C311 H311 117.6 . . ?
N301 C301 H301 118.0 . . ?
N301 C301 C302 124.0(7) . . ?
C302 C301 H301 118.0 . . ?
C303 C302 C301 116.5(8) . . ?
C303 C302 H302 121.7 . . ?
C301 C302 H302 121.7 . . ?
N305 C312 H312 118.7 . . ?
C313 C312 N305 122.7(9) . . ?
C313 C312 H312 118.7 . . ?
C316 C317 H317 119.7 . . ?
C318 C317 C316 120.6(9) . . ?
C318 C317 H317 119.7 . . ?
C309 C313 H313 119.4 . . ?
C312 C313 C309 121.1(9) . . ?
C312 C313 H313 119.4 . . ?
N306 C318 C317 122.5(7) . . ?
N306 C318 H318 118.8 . . ?
C317 C318 H318 118.8 . . ?
N307 Zn43 I406 102.5(4) . . ?
N307 Zn43 I405 108.5(4) . . ?
N306 Zn43 N307 100.7(4) . . ?
N306 Zn43 I406 108.2(4) . . ?
N306 Zn43 I405 114.3(4) . . ?
I405 Zn43 I406 120.2(4) . . ?
N311 Zn31 I301 107.6(3) 8_465 . ?
N311 Zn31 I302 105.4(3) 8_465 . ?
N301 Zn31 N311 97.2(3) . 8_465 ?
N301 Zn31 I301 106.7(3) . . ?
N301 Zn31 I302 109.2(3) . . ?
I302 Zn31 I301 126.8(2) . . ?
N312 Zn42 I403 113.2(4) 3_455 . ?
N312 Zn42 I404 100.3(4) 3_455 . ?
N305 Zn42 N312 102.5(4) . 3_455 ?
N305 Zn42 I403 111.7(4) . . ?
N305 Zn42 I404 104.1(4) . . ?
I403 Zn42 I404 122.7(4) . . ?
N307 Zn53 N306 78.6(18) . . ?
N307 Zn53 I506 83(2) . . ?
N307 Zn53 I505 135(3) . . ?
N306 Zn53 I506 90(2) . . ?
N306 Zn53 I505 129(3) . . ?
I505 Zn53 I506 125(2) . . ?
N312 Zn52 I503 124.4(15) 3_455 . ?
N312 Zn52 I504 84.6(9) 3_455 . ?
N305 Zn52 N312 95.6(9) . 3_455 ?
N305 Zn52 I503 133.0(16) . . ?
N305 Zn52 I504 86.5(8) . . ?
I503 Zn52 I504 117.9(11) . . ?
H80A C802 H80B 107.7 . . ?
C801 C802 H80A 108.9 . . ?
C801 C802 H80B 108.9 . . ?
C803 C802 H80A 108.9 . . ?
C803 C802 H80B 108.9 . . ?
C803 C802 C801 113.3(17) . . ?
C802 C801 H80C 109.9 . . ?
C802 C801 H80D 109.9 . . ?
C802 C801 C806 109.0(14) . . ?
H80C C801 H80D 108.3 . . ?
C806 C801 H80C 109.9 . . ?
C806 C801 H80D 109.9 . . ?
C801 C806 H80E 109.8 . . ?
C801 C806 H80F 109.8 . . ?
C801 C806 C805 109.4(16) . . ?
H80E C806 H80F 108.3 . . ?
C805 C806 H80E 109.8 . . ?
C805 C806 H80F 109.8 . . ?
C806 C805 H80G 108.9 . . ?
C806 C805 H80H 108.9 . . ?
H80G C805 H80H 107.7 . . ?
C804 C805 C806 113.2(16) . . ?
C804 C805 H80G 108.9 . . ?
C804 C805 H80H 108.9 . . ?
C805 C804 H80I 109.6 . . ?
C805 C804 H80J 109.6 . . ?
C805 C804 C803 110.5(15) . . ?
H80I C804 H80J 108.1 . . ?
C803 C804 H80I 109.6 . . ?
C803 C804 H80J 109.6 . . ?
C802 C803 C804 110.3(14) . . ?
C802 C803 H80K 109.6 . . ?
C802 C803 H80L 109.6 . . ?
C804 C803 H80K 109.6 . . ?
C804 C803 H80L 109.6 . . ?
H80K C803 H80L 108.1 . . ?
H14A C14 H14B 109.5 . . ?
H14A C14 H14C 109.5 . . ?
H14B C14 H14C 109.5 . . ?
C8 C14 H14A 109.5 . . ?
C8 C14 H14B 109.5 . . ?
C8 C14 H14C 109.5 . . ?
C5 C4 C3 120.0 . . ?
C5 C4 C7 120.4(13) . . ?
C3 C4 C7 118.8(14) . . ?
C4 C5 C6 120.0 . . ?
C4 C5 C13 122.5(19) . . ?
C6 C5 C13 117(2) . . ?
C5 C6 H6 120.0 . . ?
C1 C6 C5 120.0 . . ?
C1 C6 H6 120.0 . . ?
C6 C1 H1 120.0 . . ?
C6 C1 C2 120.0 . . ?
C2 C1 H1 120.0 . . ?
C1 C2 H2 120.0 . . ?
C1 C2 C3 120.0 . . ?
C3 C2 H2 120.0 . . ?
C4 C3 H3 120.0 . . ?
C2 C3 C4 120.0 . . ?
C2 C3 H3 120.0 . . ?
C8 C7 C4 118.2(11) . . ?
C8 C7 C12 120.0 . . ?
C12 C7 C4 121.8(11) . . ?
C7 C8 C14 120.5(8) . . ?
C9 C8 C14 119.5(8) . . ?
C9 C8 C7 120.0 . . ?
C8 C9 H9 120.0 . . ?
C8 C9 C10 120.0 . . ?
C10 C9 H9 120.0 . . ?
C9 C10 C16 119.9(15) . . ?
C11 C10 C9 120.0 . . ?
C11 C10 C16 119.2(15) . . ?
C10 C11 H11 120.0 . . ?
C10 C11 C12 120.0 . . ?
C12 C11 H11 120.0 . . ?
C7 C12 C15 117.8(13) . . ?
C11 C12 C7 120.0 . . ?
C11 C12 C15 122.1(13) . . ?
C13 O1 H1A 109.5 . . ?
C12 C15 H15A 109.5 . . ?
C12 C15 H15B 109.5 . . ?
C12 C15 H15C 109.5 . . ?
H15A C15 H15B 109.5 . . ?
H15A C15 H15C 109.5 . . ?
H15B C15 H15C 109.5 . . ?
C10 C16 H16A 109.5 . . ?
C10 C16 H16B 109.5 . . ?
C10 C16 H16C 109.5 . . ?
H16A C16 H16B 109.5 . . ?
H16A C16 H16C 109.5 . . ?
H16B C16 H16C 109.5 . . ?
C5 C13 H13A 108.4 . . ?
C5 C13 H13B 108.4 . . ?
O1 C13 C5 116(3) . . ?
O1 C13 H13A 108.4 . . ?
O1 C13 H13B 108.4 . . ?
H13A C13 H13B 107.5 . . ?

loop_
_geom_bond_atom_site_label_1
_geom_bond_atom_site_label_2
_geom_bond_distance
_geom_bond_site_symmetry_2
_geom_bond_publ_flag
I402 Zn41 2.522(11) . ?
I401 Zn41 2.521(10) . ?
I303 Zn32 2.528(5) . ?
I304 Zn32 2.551(4) . ?
I306 Zn33 2.519(6) . ?
I305 Zn33 2.522(6) . ?
Zn41 N311 2.021(13) 8_465 ?
Zn41 N301 2.060(10) . ?
Zn33 N307 2.044(8) . ?
Zn33 N306 2.056(8) . ?
Zn32 N312 2.101(8) 3_455 ?
Zn32 N305 2.050(9) . ?
N309 C325 1.332(7) . ?
N309 C324 1.324(7) . ?
N303 C306 1.338(8) . ?
N303 C307 1.345(8) . ?
N302 C308 1.328(7) . ?
N302 C306 1.345(8) . ?
N308 C324 1.334(7) . ?
N308 C326 1.320(7) . ?
N310 C325 1.321(7) . ?
N310 C326 1.354(7) . ?
N304 C308 1.328(9) . ?
N304 C307 1.319(8) . ?
N311 C329 1.326(8) . ?
N311 C330 1.350(8) . ?
N311 Zn31 2.094(7) 8_566 ?
N307 C319 1.322(8) . ?
N307 C323 1.352(9) . ?
N307 Zn43 2.071(9) . ?
N307 Zn53 2.37(6) . ?
N301 C305 1.334(9) . ?
N301 C301 1.302(11) . ?
N301 Zn31 2.084(6) . ?
N306 C314 1.313(9) . ?
N306 C318 1.339(11) . ?
N306 Zn43 2.062(10) . ?
N306 Zn53 2.65(6) . ?
N312 C332 1.310(10) . ?
N312 C336 1.326(10) . ?
N312 Zn42 2.064(10) 3_545 ?
N312 Zn52 2.25(4) 3_545 ?
C325 C327 1.496(7) . ?
C308 C316 1.474(9) . ?
C306 C303 1.499(8) . ?
N305 C311 1.290(10) . ?
N305 C312 1.378(13) . ?
N305 Zn42 2.063(10) . ?
N305 Zn52 2.09(3) . ?
C303 C304 1.387(10) . ?
C303 C302 1.357(10) . ?
C324 C321 1.508(7) . ?
C307 C309 1.440(10) . ?
C321 C320 1.363(8) . ?
C321 C322 1.380(8) . ?
C327 C328 1.375(8) . ?
C327 C331 1.348(8) . ?
C304 H304 0.9500 . ?
C304 C305 1.368(8) . ?
C326 C334 1.486(7) . ?
C305 H305 0.9500 . ?
C316 C315 1.381(11) . ?
C316 C317 1.369(10) . ?
C309 C310 1.347(11) . ?
C309 C313 1.403(11) . ?
C329 H329 0.9500 . ?
C329 C328 1.374(8) . ?
C334 C335 1.395(10) . ?
C334 C333 1.365(9) . ?
C328 H328 0.9500 . ?
C320 H320 0.9500 . ?
C320 C319 1.386(8) . ?
C319 H319 0.9500 . ?
C314 H314 0.9500 . ?
C314 C315 1.391(10) . ?
C315 H315 0.9500 . ?
C322 H322 0.9500 . ?
C322 C323 1.371(9) . ?
C335 H335 0.9500 . ?
C335 C336 1.379(9) . ?
C333 H333 0.9500 . ?
C333 C332 1.394(10) . ?
C310 H310 0.9500 . ?
C310 C311 1.435(12) . ?
C332 H332 0.9500 . ?
C323 H323 0.9500 . ?
C336 H336 0.9500 . ?
C331 H331 0.9500 . ?
C331 C330 1.388(9) . ?
C330 H330 0.9500 . ?
C311 H311 0.9500 . ?
C301 H301 0.9500 . ?
C301 C302 1.424(11) . ?
C302 H302 0.9500 . ?
C312 H312 0.9500 . ?
C312 C313 1.332(14) . ?
C317 H317 0.9500 . ?
C317 C318 1.358(12) . ?
C313 H313 0.9500 . ?
C318 H318 0.9500 . ?
I406 Zn43 2.547(9) . ?
Zn43 I405 2.521(9) . ?
I301 Zn31 2.542(5) . ?
Zn31 I302 2.529(5) . ?
I403 Zn42 2.535(8) . ?
Zn42 I404 2.587(8) . ?
I506 Zn53 2.89(8) . ?
I505 Zn53 2.65(7) . ?
I503 Zn52 2.519(17) . ?
I504 Zn52 2.596(17) . ?
C802 H80A 0.9900 . ?
C802 H80B 0.9900 . ?
C802 C801 1.530(12) . ?
C802 C803 1.527(13) . ?
C801 H80C 0.9900 . ?
C801 H80D 0.9900 . ?
C801 C806 1.535(13) . ?
C806 H80E 0.9900 . ?
C806 H80F 0.9900 . ?
C806 C805 1.536(13) . ?
C805 H80G 0.9900 . ?
C805 H80H 0.9900 . ?
C805 C804 1.530(13) . ?
C804 H80I 0.9900 . ?
C804 H80J 0.9900 . ?
C804 C803 1.543(13) . ?
C803 H80K 0.9900 . ?
C803 H80L 0.9900 . ?
C14 H14A 0.9800 . ?
C14 H14B 0.9800 . ?
C14 H14C 0.9800 . ?
C14 C8 1.49(4) . ?
C4 C5 1.3900 . ?
C4 C3 1.3900 . ?
C4 C7 1.483(17) . ?
C5 C6 1.3900 . ?
C5 C13 1.489(10) . ?
C6 H6 0.9500 . ?
C6 C1 1.3900 . ?
C1 H1 0.9500 . ?
C1 C2 1.3900 . ?
C2 H2 0.9500 . ?
C2 C3 1.3900 . ?
C3 H3 0.9500 . ?
C7 C8 1.3900 . ?
C7 C12 1.3900 . ?
C8 C9 1.3900 . ?
C9 H9 0.9500 . ?
C9 C10 1.3900 . ?
C10 C11 1.3900 . ?
C10 C16 1.50(2) . ?
C11 H11 0.9500 . ?
C11 C12 1.3900 . ?
C12 C15 1.498(19) . ?
O1 H1A 0.8400 . ?
O1 C13 1.41(2) . ?
C15 H15A 0.9800 . ?
C15 H15B 0.9800 . ?
C15 H15C 0.9800 . ?
C16 H16A 0.9800 . ?
C16 H16B 0.9800 . ?
C16 H16C 0.9800 . ?
C13 H13A 0.9900 . ?
C13 H13B 0.9900 . ?

loop_
_geom_torsion_atom_site_label_1
_geom_torsion_atom_site_label_2
_geom_torsion_atom_site_label_3
_geom_torsion_atom_site_label_4
_geom_torsion
_geom_torsion_site_symmetry_1
_geom_torsion_site_symmetry_2
_geom_torsion_site_symmetry_3
_geom_torsion_site_symmetry_4
_geom_torsion_publ_flag
Zn41 N311 C329 C328 178.9(7) 8_566 . . . ?
Zn41 N311 C330 C331 -178.7(10) 8_566 . . . ?
Zn41 N301 C305 C304 171.0(6) . . . . ?
Zn41 N301 C301 C302 -171.3(9) . . . . ?
Zn33 N307 C319 C320 -177.7(6) . . . . ?
Zn33 N307 C323 C322 178.8(8) . . . . ?
Zn33 N306 C314 C315 -178.5(5) . . . . ?
Zn33 N306 C318 C317 180.0(11) . . . . ?
Zn32 N312 C332 C333 -177.9(7) 3_545 . . . ?
Zn32 N312 C336 C335 179.1(7) 3_545 . . . ?
Zn32 N305 C311 C310 -173.9(6) . . . . ?
Zn32 N305 C312 C313 170.0(11) . . . . ?
N309 C325 C327 C328 0.9(10) . . . . ?
N309 C325 C327 C331 -178.4(8) . . . . ?
N309 C324 C321 C320 -1.0(9) . . . . ?
N309 C324 C321 C322 178.7(7) . . . . ?
N303 C306 C303 C304 -168.4(5) . . . . ?
N303 C306 C303 C302 11.8(9) . . . . ?
N303 C307 C309 C310 -20.8(9) . . . . ?
N303 C307 C309 C313 157.2(8) . . . . ?
N302 C308 C316 C315 21.6(8) . . . . ?
N302 C308 C316 C317 -151.5(8) . . . . ?
N302 C306 C303 C304 9.1(8) . . . . ?
N302 C306 C303 C302 -170.6(7) . . . . ?
N308 C324 C321 C320 177.1(6) . . . . ?
N308 C324 C321 C322 -3.2(10) . . . . ?
N308 C326 C334 C335 174.0(7) . . . . ?
N308 C326 C334 C333 -9.1(11) . . . . ?
N310 C325 C327 C328 -177.4(7) . . . . ?
N310 C325 C327 C331 3.3(10) . . . . ?
N310 C326 C334 C335 -7.6(10) . . . . ?
N310 C326 C334 C333 169.3(7) . . . . ?
N304 C308 C316 C315 -159.7(6) . . . . ?
N304 C308 C316 C317 27.2(10) . . . . ?
N304 C307 C309 C310 162.4(6) . . . . ?
N304 C307 C309 C313 -19.6(11) . . . . ?
N311 C329 C328 C327 0.7(12) . . . . ?
N301 C301 C302 C303 -1.1(16) . . . . ?
N306 C314 C315 C316 -0.4(10) . . . . ?
C325 N309 C324 N308 5.7(9) . . . . ?
C325 N309 C324 C321 -176.4(5) . . . . ?
C325 N310 C326 N308 3.9(10) . . . . ?
C325 N310 C326 C334 -174.5(6) . . . . ?
C325 C327 C328 C329 179.8(7) . . . . ?
C325 C327 C331 C330 -179.6(9) . . . . ?
C308 N302 C306 N303 4.4(8) . . . . ?
C308 N302 C306 C303 -172.9(5) . . . . ?
C308 N304 C307 N303 3.4(8) . . . . ?
C308 N304 C307 C309 180.0(5) . . . . ?
C308 C316 C315 C314 -178.8(6) . . . . ?
C308 C316 C317 C318 -179.3(11) . . . . ?
C306 N303 C307 N304 -3.2(8) . . . . ?
C306 N303 C307 C309 -179.8(5) . . . . ?
C306 N302 C308 N304 -4.2(8) . . . . ?
C306 N302 C308 C316 174.4(5) . . . . ?
C306 C303 C304 C305 -179.0(5) . . . . ?
C306 C303 C302 C301 179.7(8) . . . . ?
N305 C312 C313 C309 8(2) . . . . ?
C303 C304 C305 N301 -0.3(9) . . . . ?
C324 N309 C325 N310 -3.5(9) . . . . ?
C324 N309 C325 C327 178.4(5) . . . . ?
C324 N308 C326 N310 -2.0(9) . . . . ?
C324 N308 C326 C334 176.3(6) . . . . ?
C324 C321 C320 C319 179.6(6) . . . . ?
C324 C321 C322 C323 -178.5(8) . . . . ?
C307 N303 C306 N302 -1.0(8) . . . . ?
C307 N303 C306 C303 176.3(5) . . . . ?
C307 N304 C308 N302 0.6(8) . . . . ?
C307 N304 C308 C316 -178.0(5) . . . . ?
C307 C309 C310 C311 -179.4(7) . . . . ?
C307 C309 C313 C312 174.9(11) . . . . ?
C321 C320 C319 N307 0.1(12) . . . . ?
C321 C322 C323 N307 -2.2(15) . . . . ?
C327 C331 C330 N311 -1.2(18) . . . . ?
C304 C303 C302 C301 -0.1(13) . . . . ?
C326 N308 C324 N309 -3.2(9) . . . . ?
C326 N308 C324 C321 178.9(5) . . . . ?
C326 N310 C325 N309 -0.9(9) . . . . ?
C326 N310 C325 C327 177.3(6) . . . . ?
C326 C334 C335 C336 175.6(8) . . . . ?
C326 C334 C333 C332 -174.3(7) . . . . ?
C305 N301 C301 C302 1.6(14) . . . . ?
C316 C317 C318 N306 -3(2) . . . . ?
C309 C310 C311 N305 1.5(13) . . . . ?
C329 N311 C330 C331 0.9(16) . . . . ?
C334 C335 C336 N312 1.4(14) . . . . ?
C334 C333 C332 N312 -4.3(13) . . . . ?
C328 C327 C331 C330 1.1(15) . . . . ?
C320 C321 C322 C323 1.2(13) . . . . ?
C319 N307 C323 C322 2.1(13) . . . . ?
C314 N306 C318 C317 -2.8(18) . . . . ?
C315 C316 C317 C318 7.3(17) . . . . ?
C322 C321 C320 C319 -0.1(11) . . . . ?
C335 C334 C333 C332 2.8(12) . . . . ?
C333 C334 C335 C336 -1.5(12) . . . . ?
C310 C309 C313 C312 -7.0(17) . . . . ?
C332 N312 C336 C335 -2.7(13) . . . . ?
C323 N307 C319 C320 -1.0(12) . . . . ?
C336 N312 C332 C333 4.1(13) . . . . ?
C331 C327 C328 C329 -0.9(12) . . . . ?
C330 N311 C329 C328 -0.7(13) . . . . ?
C311 N305 C312 C313 -3.4(18) . . . . ?
C301 N301 C305 C304 -0.9(10) . . . . ?
C302 C303 C304 C305 0.8(10) . . . . ?
C312 N305 C311 C310 -1.2(14) . . . . ?
C317 C316 C315 C314 -5.5(11) . . . . ?
C313 C309 C310 C311 2.5(12) . . . . ?
C318 N306 C314 C315 4.6(12) . . . . ?
Zn43 N307 C319 C320 -171.2(6) . . . . ?
Zn43 N307 C323 C322 173.3(8) . . . . ?
Zn43 N306 C314 C315 178.7(6) . . . . ?
Zn43 N306 C318 C317 -176.7(11) . . . . ?
Zn31 N311 C329 C328 173.2(6) 8_566 . . . ?
Zn31 N311 C330 C331 -173.5(9) 8_566 . . . ?
Zn31 N301 C305 C304 173.0(5) . . . . ?
Zn31 N301 C301 C302 -172.5(9) . . . . ?
Zn42 N312 C332 C333 -177.3(7) 3_545 . . . ?
Zn42 N312 C336 C335 178.9(7) 3_545 . . . ?
Zn42 N305 C311 C310 178.9(7) . . . . ?
Zn42 N305 C312 C313 176.4(11) . . . . ?
Zn53 N307 C319 C320 -134(2) . . . . ?
Zn53 N307 C323 C322 151.6(17) . . . . ?
Zn53 N306 C314 C315 167.7(16) . . . . ?
Zn53 N306 C318 C317 -155(3) . . . . ?
Zn52 N312 C332 C333 -167.5(11) 3_545 . . . ?
Zn52 N312 C336 C335 160.9(15) 3_545 . . . ?
Zn52 N305 C311 C310 161.5(11) . . . . ?
Zn52 N305 C312 C313 -153.3(14) . . . . ?
C802 C801 C806 C805 57(3) . . . . ?
C801 C802 C803 C804 56(3) . . . . ?
C801 C806 C805 C804 -58(3) . . . . ?
C806 C805 C804 C803 55(3) . . . . ?
C805 C804 C803 C802 -52(3) . . . . ?
C803 C802 C801 C806 -59(3) . . . . ?
C14 C8 C9 C10 -178(4) . . . . ?
C4 C5 C6 C1 0.0 . . . . ?
C4 C5 C13 O1 -123(4) . . . . ?
C4 C7 C8 C14 -3(4) . . . . ?
C4 C7 C8 C9 179(2) . . . . ?
C4 C7 C12 C11 -179(3) . . . . ?
C4 C7 C12 C15 -3(4) . . . . ?
C5 C4 C3 C2 0.0 . . . . ?
C5 C4 C7 C8 107(2) . . . . ?
C5 C4 C7 C12 -74(2) . . . . ?
C5 C6 C1 C2 0.0 . . . . ?
C6 C5 C13 O1 66(5) . . . . ?
C6 C1 C2 C3 0.0 . . . . ?
C1 C2 C3 C4 0.0 . . . . ?
C3 C4 C5 C6 0.0 . . . . ?
C3 C4 C5 C13 -170(3) . . . . ?
C3 C4 C7 C8 -83(2) . . . . ?
C3 C4 C7 C12 96(2) . . . . ?
C7 C4 C5 C6 169.9(19) . . . . ?
C7 C4 C5 C13 0(3) . . . . ?
C7 C4 C3 C2 -170.1(18) . . . . ?
C7 C8 C9 C10 0.0 . . . . ?
C8 C7 C12 C11 0.0 . . . . ?
C8 C7 C12 C15 177(4) . . . . ?
C8 C9 C10 C11 0.0 . . . . ?
C8 C9 C10 C16 169(5) . . . . ?
C9 C10 C11 C12 0.0 . . . . ?
C10 C11 C12 C7 0.0 . . . . ?
C10 C11 C12 C15 -177(4) . . . . ?
C12 C7 C8 C14 178(4) . . . . ?
C12 C7 C8 C9 0.0 . . . . ?
C16 C10 C11 C12 -169(5) . . . . ?
C13 C5 C6 C1 171(3) . . . . ?

loop_
_exptl_oxdiff_crystal_face_indexfrac_h
_exptl_oxdiff_crystal_face_indexfrac_k
_exptl_oxdiff_crystal_face_indexfrac_l
_exptl_oxdiff_crystal_face_x
_exptl_oxdiff_crystal_face_y
_exptl_oxdiff_crystal_face_z
-1.0000 0.0000 0.0000 -0.0183 0.0367 0.0183
1.0000 -0.0000 -0.0000 0.0183 -0.0367 -0.0183
0.0000 0.0000 1.0000 0.0492 0.0111 0.0021
-0.0000 -0.0000 -1.0000 -0.0492 -0.0111 -0.0021
-1.0000 -1.0000 1.0000 0.0367 0.0043 0.1140
1.0000 1.0000 -1.0000 -0.0367 -0.0043 -0.1140
-1.0000 0.0000 1.0000 0.0309 0.0479 0.0204
1.0000 -0.0000 -1.0000 -0.0309 -0.0479 -0.0204
1.0000 -1.0000 -1.0000 -0.0251 -0.0915 0.0733
-1.0000 1.0000 1.0000 0.0251 0.0915 -0.0733
-2.0000 1.0000 -0.0000 -0.0424 0.1171 -0.0571
2.0000 -1.0000 0.0000 0.0424 -0.1171 0.0571
2.0000 0.0000 1.0000 0.0858 -0.0623 -0.0344
-2.0000 -0.0000 -1.0000 -0.0858 0.0623 0.0344
1.0000 -0.0000 -2.0000 -0.0801 -0.0590 -0.0225
